data_7227100
loop_
_publ_author_name
'Hu, Lei'
'Lin, Xiao-Ming'
'Lin, Jia'
'Zhang, Ru-Qiao'
'Zhang, Da-Liang'
'Cai, Yue-Peng'

_publ_section_title
;
 Structural diversity of Mn(ii), Zn(ii) and Pb(ii) coordination polymers
 constructed from isomeric pyridylbenzoate N-oxide ligands: structures and
 electrochemical properties
;
_journal_issue 48
_journal_name_full CrystEngComm
_journal_page_first 9307
_journal_paper_doi 10.1039/C6CE02071B
_journal_volume 18
_journal_year 2016
_chemical_formula_moiety 'C12 H9 N O4 Zn'
_chemical_formula_sum 'C12 H9 N O4 Zn'
_chemical_formula_weight 296.57
_chemical_name_systematic
;
 ?
;
_space_group_crystal_system monoclinic
_space_group_IT_number 14
_space_group_name_Hall '-P 2ybc'
_space_group_name_H-M_alt 'P 1 21/c 1'
_symmetry_space_group_name_Hall '-P 2ybc'
_symmetry_space_group_name_H-M 'P 1 21/c 1'
_atom_sites_solution_hydrogens geom
_audit_creation_method SHELXL-2014
_audit_update_record
;
2016-09-16 deposited with the CCDC.
2016-11-14 downloaded from the CCDC.
;
_cell_angle_alpha 90
_cell_angle_beta 114.624(7)
_cell_angle_gamma 90
_cell_formula_units_Z 4
_cell_length_a 12.380(5)
_cell_length_b 6.836(3)
_cell_length_c 13.578(5)
_cell_measurement_reflns_used 3976
_cell_measurement_temperature 296(2)
_cell_measurement_theta_max 25.76
_cell_measurement_theta_min 2.98
_cell_volume 1044.6(7)
_computing_cell_refinement 'Bruker SAINT'
_computing_data_collection 'Bruker APEX2'
_computing_data_reduction 'Bruker SAINT'
_computing_molecular_graphics 'Bruker SHELXTL'
_computing_publication_material 'Bruker SHELXTL'
_computing_structure_refinement 'SHELXL-2014 (Sheldrick, 2014)'
_diffrn_ambient_temperature 296(2)
_diffrn_measured_fraction_theta_full 0.927
_diffrn_measured_fraction_theta_max 0.994
_diffrn_measurement_device_type 'Bruker APEX-II CCD'
_diffrn_radiation_type MoK\a
_diffrn_radiation_wavelength 0.71073
_diffrn_reflns_av_R_equivalents 0.0788
_diffrn_reflns_av_unetI/netI 0.0891
_diffrn_reflns_Laue_measured_fraction_full 0.927
_diffrn_reflns_Laue_measured_fraction_max 0.994
_diffrn_reflns_limit_h_max 14
_diffrn_reflns_limit_h_min -14
_diffrn_reflns_limit_k_max 8
_diffrn_reflns_limit_k_min -7
_diffrn_reflns_limit_l_max 8
_diffrn_reflns_limit_l_min -15
_diffrn_reflns_number 4890
_diffrn_reflns_point_group_measured_fraction_full 0.927
_diffrn_reflns_point_group_measured_fraction_max 0.994
_diffrn_reflns_theta_full 25.242
_diffrn_reflns_theta_max 24.646
_diffrn_reflns_theta_min 1.809
_exptl_absorpt_coefficient_mu 2.356
_exptl_absorpt_correction_T_max 0.6147
_exptl_absorpt_correction_T_min 0.4120
_exptl_absorpt_correction_type multi-scan
_exptl_crystal_colour colorless
_exptl_crystal_density_diffrn 1.886
_exptl_crystal_description block
_exptl_crystal_F_000 600
_exptl_crystal_size_max 0.200
_exptl_crystal_size_mid 0.200
_exptl_crystal_size_min 0.100
_refine_diff_density_max 0.570
_refine_diff_density_min -0.852
_refine_diff_density_rms 0.123
_refine_ls_extinction_method none
_refine_ls_goodness_of_fit_ref 1.094
_refine_ls_hydrogen_treatment constr
_refine_ls_matrix_type full
_refine_ls_number_parameters 163
_refine_ls_number_reflns 1750
_refine_ls_number_restraints 0
_refine_ls_restrained_S_all 1.094
_refine_ls_R_factor_all 0.1071
_refine_ls_R_factor_gt 0.0597
_refine_ls_shift/su_max 0.000
_refine_ls_shift/su_mean 0.000
_refine_ls_structure_factor_coef Fsqd
_refine_ls_weighting_details 'w=1/[\s^2^(Fo^2^)+(0.0500P)^2^] where P=(Fo^2^+2Fc^2^)/3'
_refine_ls_weighting_scheme calc
_refine_ls_wR_factor_gt 0.1275
_refine_ls_wR_factor_ref 0.1450
_reflns_Friedel_coverage 0.000
_reflns_number_gt 1001
_reflns_number_total 1750
_reflns_threshold_expression 'I > 2\s(I)'
_cod_data_source_file c6ce02071b2.cif
_cod_data_source_block 2-Zn
_cod_depositor_comments 'Adding full bibliography for 7227099--7227104.cif.'
_cod_database_code 7227100
_shelx_space_group_comment
;
The symmetry employed for this shelxl refinement is uniquely defined
by the following loop, which should always be used as a source of
symmetry information in preference to the above space-group names.
They are only intended as comments.
;
_shelx_estimated_absorpt_t_min 0.650
_shelx_estimated_absorpt_t_max 0.799
_shelxl_version_number 2014-3

loop_
_space_group_symop_operation_xyz
'x, y, z'
'-x, y+1/2, -z+1/2'
'-x, -y, -z'
'x, -y-1/2, z-1/2'

loop_
_atom_site_label
_atom_site_type_symbol
_atom_site_fract_x
_atom_site_fract_y
_atom_site_fract_z
_atom_site_U_iso_or_equiv
_atom_site_adp_type
_atom_site_occupancy
_atom_site_site_symmetry_order
_atom_site_calc_flag
_atom_site_refinement_flags_posn
_atom_site_refinement_flags_adp
Zn1 Zn 0.49514(8) 1.12578(14) 0.26105(7) 0.0360(4) Uani 1 1 d . .
C1 C 0.3908(7) 0.7632(13) 0.4144(6) 0.040(2) Uani 1 1 d . .
H1A H 0.4640 0.7845 0.4721 0.048 Uiso 1 1 calc R U
C2 C 0.3407(7) 0.5786(11) 0.3955(6) 0.038(2) Uani 1 1 d . .
H2A H 0.3814 0.4747 0.4395 0.046 Uiso 1 1 calc R U
C3 C 0.2321(7) 0.5479(12) 0.3127(6) 0.037(2) Uani 1 1 d . .
H3A H 0.1988 0.4234 0.3007 0.044 Uiso 1 1 calc R U
C4 C 0.1713(6) 0.7013(11) 0.2464(5) 0.0257(18) Uani 1 1 d . .
C5 C 0.2269(6) 0.8788(11) 0.2681(6) 0.0327(18) Uani 1 1 d . .
H5A H 0.1885 0.9839 0.2239 0.039 Uiso 1 1 calc R U
C6 C 0.0492(6) 0.6768(11) 0.1587(6) 0.0292(19) Uani 1 1 d . .
C7 C -0.0064(7) 0.4980(11) 0.1302(6) 0.034(2) Uani 1 1 d . .
H7A H 0.0343 0.3869 0.1662 0.041 Uiso 1 1 calc R U
C8 C -0.1194(6) 0.4770(10) 0.0508(5) 0.0263(18) Uani 1 1 d . .
H8A H -0.1536 0.3532 0.0348 0.032 Uiso 1 1 calc R U
C9 C -0.1831(6) 0.6382(11) -0.0060(5) 0.0277(17) Uani 1 1 d . .
C10 C -0.1275(6) 0.8204(11) 0.0215(5) 0.031(2) Uani 1 1 d . .
H10A H -0.1678 0.9309 -0.0157 0.037 Uiso 1 1 calc R U
C11 C -0.0151(7) 0.8407(11) 0.1018(6) 0.037(2) Uani 1 1 d . .
H11A H 0.0190 0.9644 0.1187 0.044 Uiso 1 1 calc R U
C12 C -0.3073(6) 0.6254(12) -0.0945(5) 0.0272(17) Uani 1 1 d . .
N1 N 0.3335(5) 0.9104(10) 0.3494(5) 0.0338(16) Uani 1 1 d . .
O1 O 0.3812(5) 1.0842(8) 0.3640(4) 0.0462(15) Uani 1 1 d . .
O2 O -0.3552(5) 0.7850(8) -0.1330(4) 0.0468(16) Uani 1 1 d . .
O3 O -0.3504(4) 0.4577(7) -0.1214(4) 0.0331(13) Uani 1 1 d . .
O4 O -0.5408(4) 0.6177(7) -0.3114(4) 0.0372(13) Uani 1 1 d . .

loop_
_atom_site_aniso_label
_atom_site_aniso_U_11
_atom_site_aniso_U_22
_atom_site_aniso_U_33
_atom_site_aniso_U_23
_atom_site_aniso_U_13
_atom_site_aniso_U_12
Zn1 0.0339(5) 0.0223(5) 0.0388(6) 0.0011(4) 0.0023(4) 0.0001(4)
C1 0.026(5) 0.057(6) 0.035(5) -0.006(5) 0.011(4) 0.003(5)
C2 0.032(5) 0.033(5) 0.039(5) 0.008(4) 0.005(4) 0.001(4)
C3 0.033(5) 0.030(5) 0.039(5) 0.000(4) 0.007(4) -0.004(4)
C4 0.028(4) 0.024(4) 0.025(4) -0.004(3) 0.011(4) -0.007(4)
C5 0.033(4) 0.025(5) 0.035(4) 0.003(4) 0.009(4) 0.004(4)
C6 0.027(4) 0.031(5) 0.027(4) -0.002(3) 0.009(4) -0.003(4)
C7 0.035(5) 0.028(5) 0.029(4) 0.005(4) 0.003(4) 0.010(4)
C8 0.028(4) 0.017(4) 0.030(4) -0.004(3) 0.009(4) -0.010(3)
C9 0.026(4) 0.029(5) 0.026(4) 0.001(4) 0.009(3) 0.001(4)
C10 0.030(4) 0.026(5) 0.025(4) -0.004(3) 0.000(4) 0.006(4)
C11 0.032(5) 0.026(5) 0.040(5) -0.005(4) 0.002(4) -0.012(4)
C12 0.023(4) 0.031(5) 0.019(4) 0.000(4) 0.001(3) -0.003(4)
N1 0.026(4) 0.039(5) 0.034(4) 0.002(3) 0.010(3) -0.003(3)
O1 0.040(3) 0.037(4) 0.049(4) -0.003(3) 0.006(3) -0.013(3)
O2 0.037(4) 0.019(3) 0.053(4) 0.004(3) -0.012(3) 0.003(3)
O3 0.027(3) 0.024(3) 0.035(3) 0.002(2) -0.001(2) 0.000(3)
O4 0.045(3) 0.023(3) 0.028(3) -0.003(2) 0.000(2) -0.001(3)

loop_
_atom_type_symbol
_atom_type_description
_atom_type_scat_dispersion_real
_atom_type_scat_dispersion_imag
_atom_type_scat_source
C C 0.0033 0.0016 'International Tables Vol C Tables 4.2.6.8 and 6.1.1.4'
H H 0.0000 0.0000 'International Tables Vol C Tables 4.2.6.8 and 6.1.1.4'
N N 0.0061 0.0033 'International Tables Vol C Tables 4.2.6.8 and 6.1.1.4'
O O 0.0106 0.0060 'International Tables Vol C Tables 4.2.6.8 and 6.1.1.4'
Zn Zn 0.2839 1.4301 'International Tables Vol C Tables 4.2.6.8 and 6.1.1.4'

loop_
_geom_angle_atom_site_label_1
_geom_angle_atom_site_label_2
_geom_angle_atom_site_label_3
_geom_angle
_geom_angle_site_symmetry_1
_geom_angle_site_symmetry_3
O4 Zn1 O4 168.51(9) 3_575 4_676
O4 Zn1 O2 93.0(2) 3_575 3_575
O4 Zn1 O2 83.3(2) 4_676 3_575
O4 Zn1 O3 86.2(2) 3_575 4_676
O4 Zn1 O3 96.0(2) 4_676 4_676
O2 Zn1 O3 172.1(2) 3_575 4_676
O4 Zn1 O1 93.4(2) 3_575 .
O4 Zn1 O1 97.6(2) 4_676 .
O2 Zn1 O1 92.1(2) 3_575 .
O3 Zn1 O1 95.8(2) 4_676 .
N1 C1 C2 119.5(7) . .
N1 C1 H1A 120.2 . .
C2 C1 H1A 120.2 . .
C3 C2 C1 120.4(7) . .
C3 C2 H2A 119.8 . .
C1 C2 H2A 119.8 . .
C2 C3 C4 120.2(8) . .
C2 C3 H3A 119.9 . .
C4 C3 H3A 119.9 . .
C5 C4 C3 116.4(7) . .
C5 C4 C6 121.5(7) . .
C3 C4 C6 122.0(7) . .
N1 C5 C4 123.8(7) . .
N1 C5 H5A 118.1 . .
C4 C5 H5A 118.1 . .
C7 C6 C11 116.8(7) . .
C7 C6 C4 123.0(7) . .
C11 C6 C4 120.2(6) . .
C8 C7 C6 122.7(7) . .
C8 C7 H7A 118.6 . .
C6 C7 H7A 118.6 . .
C7 C8 C9 120.7(7) . .
C7 C8 H8A 119.6 . .
C9 C8 H8A 119.6 . .
C8 C9 C10 117.2(7) . .
C8 C9 C12 123.5(7) . .
C10 C9 C12 119.3(7) . .
C11 C10 C9 121.8(7) . .
C11 C10 H10A 119.1 . .
C9 C10 H10A 119.1 . .
C10 C11 C6 120.7(7) . .
C10 C11 H11A 119.6 . .
C6 C11 H11A 119.6 . .
O2 C12 O3 127.4(6) . .
O2 C12 C9 115.6(7) . .
O3 C12 C9 117.0(7) . .
O1 N1 C1 120.3(7) . .
O1 N1 C5 120.0(6) . .
C1 N1 C5 119.6(7) . .
N1 O1 Zn1 111.1(4) . .
C12 O2 Zn1 136.9(5) . 3_575
C12 O3 Zn1 130.1(5) . 4_475
Zn1 O4 Zn1 131.4(2) 3_575 4_475

loop_
_geom_bond_atom_site_label_1
_geom_bond_atom_site_label_2
_geom_bond_distance
_geom_bond_site_symmetry_2
Zn1 O4 1.882(5) 3_575
Zn1 O4 1.890(5) 4_676
Zn1 O2 1.972(5) 3_575
Zn1 O3 1.996(5) 4_676
Zn1 O1 2.381(5) .
C1 N1 1.331(9) .
C1 C2 1.382(10) .
C1 H1A 0.9300 .
C2 C3 1.363(10) .
C2 H2A 0.9300 .
C3 C4 1.382(10) .
C3 H3A 0.9300 .
C4 C5 1.366(9) .
C4 C6 1.494(9) .
C5 N1 1.339(9) .
C5 H5A 0.9300 .
C6 C7 1.376(10) .
C6 C11 1.405(9) .
C7 C8 1.372(10) .
C7 H7A 0.9300 .
C8 C9 1.388(9) .
C8 H8A 0.9300 .
C9 C10 1.396(9) .
C9 C12 1.509(9) .
C10 C11 1.372(10) .
C10 H10A 0.9300 .
C11 H11A 0.9300 .
C12 O2 1.248(8) .
C12 O3 1.253(8) .
N1 O1 1.305(7) .
O2 Zn1 1.972(5) 3_575
O3 Zn1 1.996(5) 4_475
O4 Zn1 1.882(5) 3_575
O4 Zn1 1.890(5) 4_475
